data_7245721
loop_
_publ_author_name
'Takano, Rina'
'Ishida, Takayuki'
'Ay, Burak'

_publ_section_title
;
 Synthesis, crystal structure, and luminescence properties of a
 three-dimensional coordination polymer from europium(iii) carbonate
 hemioxalate hydrate
;
_journal_name_full CrystEngComm
_journal_paper_doi 10.1039/D2CE01105K
_journal_year 2022
_chemical_absolute_configuration unk
_chemical_formula_moiety 'C2 H2 Eu O6'
_chemical_formula_sum 'C2 H2 Eu O6'
_chemical_formula_weight 273.999
_chemical_name_common '[Eu(ox)0.5(CO3)(H2O)]'
_chemical_name_systematic 'Europium(III) Carbonate Hemioxalate Hydrate'
_space_group_crystal_system orthorhombic
_space_group_IT_number 38
_space_group_name_Hall 'A 2 -2'
_space_group_name_H-M_alt 'A m m 2'
_symmetry_Int_Tables_number 38
_atom_sites_solution_primary dual
_audit_block_doi 10.5517/ccdc.csd.cc2c77b6
_audit_creation_date 2022-05-13
_audit_creation_method
;
Olex2 1.5-ac5-018
(compiled 2021.09.08 svn.r13c46975 for Rigaku Oxford Diffraction, GUI svn.r6396)
;
_audit_update_record
;
2022-06-24 deposited with the CCDC.	2022-09-29 downloaded from the CCDC.
;
_cell_angle_alpha 90
_cell_angle_beta 90
_cell_angle_gamma 90
_cell_formula_units_Z 4
_cell_length_a 4.8070(4)
_cell_length_b 15.1947(9)
_cell_length_c 7.8938(6)
_cell_measurement_reflns_used 1334
_cell_measurement_temperature 100.8(4)
_cell_measurement_theta_max 31.7660
_cell_measurement_theta_min 4.2450
_cell_volume 576.57(7)
_computing_cell_refinement 'CrysAlisPro 1.171.42.35a (Rigaku OD, 2021)'
_computing_data_collection 'CrysAlisPro 1.171.42.35a (Rigaku OD, 2021)'
_computing_data_reduction 'CrysAlisPro 1.171.42.35a (Rigaku OD, 2021)'
_computing_molecular_graphics 'Olex2 1.5-ac5-018 (Dolomanov et al., 2009)'
_computing_publication_material 'Olex2 1.5-ac5-018 (Dolomanov et al., 2009)'
_computing_structure_refinement 'olex2.refine 1.5-ac5-018 (Bourhis et al., 2015)'
_computing_structure_solution 'SHELXT 2014/5 (Sheldrick, 2014)'
_diffrn_ambient_environment N~2~
_diffrn_ambient_temperature 100.8(4)
_diffrn_detector 'Hybrid Pixel Array Detector'
_diffrn_detector_area_resol_mean 10.0000
_diffrn_detector_type HyPix
_diffrn_measured_fraction_theta_full 0.9848
_diffrn_measured_fraction_theta_max 0.8317
_diffrn_measurement_details
;
List of Runs (angles in degrees, time in seconds):

  # Type    Start    End  Width  t~exp~   \w     \q     \k     \f   Frames
#--------------------------------------------------------------------------
  1  \w     -3.00  24.00   0.50    0.20    --   -4.52  91.00 -47.00   54
  2  \w    -17.00  29.00   0.50    0.20    --    3.74 -99.00   0.00   92
  3  \w    -39.00  13.00   0.50    0.20    --   -4.52 -77.00 150.00  104
  4  \w    -75.00 -41.00   0.50    0.20    --   -4.52 -77.00 150.00   68
;
_diffrn_measurement_device 'four-circle diffractometer'
_diffrn_measurement_device_type 'XtaLAB Synergy R, DW system, HyPix'
_diffrn_measurement_method '\w scans'
_diffrn_orient_matrix_type 'CrysAlisPro convention (1999,Acta A55,543-557)'
_diffrn_orient_matrix_UB_11 -0.0043292000
_diffrn_orient_matrix_UB_12 0.0452894000
_diffrn_orient_matrix_UB_13 0.0347467000
_diffrn_orient_matrix_UB_21 -0.0362123000
_diffrn_orient_matrix_UB_22 -0.0109173000
_diffrn_orient_matrix_UB_23 0.1307888000
_diffrn_orient_matrix_UB_31 0.0820494000
_diffrn_orient_matrix_UB_32 -0.0024137000
_diffrn_orient_matrix_UB_33 0.0593406000
_diffrn_radiation_monochromator mirror
_diffrn_radiation_probe x-ray
_diffrn_radiation_type 'Mo K\a'
_diffrn_radiation_wavelength 0.71073
_diffrn_reflns_av_R_equivalents 0.0230
_diffrn_reflns_av_unetI/netI 0.0261
_diffrn_reflns_Laue_measured_fraction_full 0.9848
_diffrn_reflns_Laue_measured_fraction_max 0.8317
_diffrn_reflns_limit_h_max 6
_diffrn_reflns_limit_h_min -6
_diffrn_reflns_limit_k_max 19
_diffrn_reflns_limit_k_min -22
_diffrn_reflns_limit_l_max 9
_diffrn_reflns_limit_l_min -10
_diffrn_reflns_number 1613
_diffrn_reflns_point_group_measured_fraction_full 0.8728
_diffrn_reflns_point_group_measured_fraction_max 0.6918
_diffrn_reflns_theta_full 25.2417
_diffrn_reflns_theta_max 31.84
_diffrn_reflns_theta_min 4.78
_diffrn_source 'Rotating-anode X-ray tube'
_diffrn_source_type 'Rigaku (Mo) X-ray Source'
_exptl_absorpt_coefficient_mu 10.836
_exptl_absorpt_correction_T_max 0.476
_exptl_absorpt_correction_T_min 0.318
_exptl_absorpt_correction_type gaussian
_exptl_absorpt_process_details
;
CrysAlisPro 1.171.42.35a (Rigaku Oxford Diffraction, 2021)
Numerical absorption correction based on gaussian integration over
a multifaceted crystal model
Empirical absorption correction using spherical harmonics,
implemented in SCALE3 ABSPACK scaling algorithm.
;
_exptl_crystal_colour colourless
_exptl_crystal_colour_primary colourless
_exptl_crystal_density_diffrn 3.156
_exptl_crystal_description prism
_exptl_crystal_F_000 500.597
_exptl_crystal_preparation Luminescent
_exptl_crystal_recrystallization_method 'Re-crystallisation from solvent: water'
_exptl_crystal_size_max 0.14
_exptl_crystal_size_mid 0.13
_exptl_crystal_size_min 0.1
_refine_diff_density_max 1.8867
_refine_diff_density_min -1.2569
_refine_diff_density_rms 0.1698
_refine_ls_abs_structure_details 'Hooft, R.W.W., Straver, L.H., Spek, A.L. (2010). J. Appl. Cryst., 43, 665-668.'
_refine_ls_abs_structure_Flack 0.3(2)
_refine_ls_d_res_high 0.6736
_refine_ls_d_res_low 4.2629
_refine_ls_goodness_of_fit_ref 1.0629
_refine_ls_hydrogen_treatment constr
_refine_ls_matrix_type full
_refine_ls_number_constraints 4
_refine_ls_number_parameters 59
_refine_ls_number_reflns 779
_refine_ls_number_restraints 64
_refine_ls_restrained_S_all 1.0193
_refine_ls_R_factor_all 0.0224
_refine_ls_R_factor_gt 0.0213
_refine_ls_shift/su_max 0.0010
_refine_ls_shift/su_mean 0.0001
_refine_ls_structure_factor_coef Fsqd
_refine_ls_weighting_details 'w=1/[\s^2^(Fo^2^)+(0.0303P)^2^+3.1050P] where P=(Fo^2^+2Fc^2^)/3'
_refine_ls_weighting_scheme calc
_refine_ls_wR_factor_gt 0.0519
_refine_ls_wR_factor_ref 0.0527
_reflns_Friedel_coverage 0.532
_reflns_limit_h_max 6
_reflns_limit_h_min -6
_reflns_limit_k_max 20
_reflns_limit_k_min -22
_reflns_limit_l_max 9
_reflns_limit_l_min -10
_reflns_number_gt 755
_reflns_number_total 779
_reflns_threshold_expression I>=2u(I)
_cod_data_source_file d2ce01105k2.cif
_cod_data_source_block Eu_Burak4
_cod_original_sg_symbol_Hall ' A 2 -2'
_cod_database_code 7245721
_shelx_shelxl_version_number 2014/7
_chemical_oxdiff_formula C2H2Eu1O6
_chemical_oxdiff_usercomment unclear
_olex2_refinement_description
;
1. Twinned data refinement
 Scales: 0.58(6)
 0.42(6)
2. Fixed Uiso
 At 1.5 times of:
  All O(H,H) groups
3. Restrained distances
 O5-H5b = O5-H5a
 0.84 with sigma of 0.005
 H5b-H5a
 1.33 with sigma of 0.005
4. Uiso/Uaniso restraints and constraints
O1 \\sim O2 \\sim C1 \\sim C2: within 2A with sigma of 0.04 and sigma for
terminal atoms of 0.08 within 2A
O3 \\sim O4 \\sim C3: within 2A with sigma of 0.04 and sigma for terminal atoms
of 0.08 within 2A
Uanis(O5) \\sim Ueq: with sigma of 0.01 and sigma for terminal atoms of 0.02
5. Rigid body (RIGU) restrains
 O1, O2, C1, C2
 with sigma for 1-2 distances of 0.002 and sigma for 1-3 distances of 0.002
 O3, O4, C3
 with sigma for 1-2 distances of 0.002 and sigma for 1-3 distances of 0.002
6.a Idealised tetrahedral OH refined as rotating group:
 O5(H5a), O5(H5b)
;
_olex2_submission_special_instructions 'No special instructions were received'
_oxdiff_exptl_absorpt_empirical_details
;
Empirical correction (ABSPACK) includes:
- Absorption correction using spherical harmonics
- Frame scaling
;
_oxdiff_exptl_absorpt_empirical_full_max 2.923
_oxdiff_exptl_absorpt_empirical_full_min 0.400

loop_
_space_group_symop_id
_space_group_symop_operation_xyz
1 x,y,z
2 -x,-y,z
3 -x,y,z
4 x,-y,z
5 x,y+1/2,z+1/2
6 -x,-y+1/2,z+1/2
7 -x,y+1/2,z+1/2
8 x,-y+1/2,z+1/2

loop_
_atom_site_label
_atom_site_type_symbol
_atom_site_fract_x
_atom_site_fract_y
_atom_site_fract_z
_atom_site_U_iso_or_equiv
_atom_site_adp_type
_atom_site_occupancy
_atom_site_site_symmetry_order
_atom_site_refinement_flags_posn
_atom_site_refinement_flags_adp
_atom_site_refinement_flags_occupancy
Eu1 Eu 1.0 0.707216(15) 0.636072(16) 0.00773(10) Uani 1.000000 2 S T P
O1 O 1.0 0.5708(8) 0.4628(7) 0.013(2) Uani 1.000000 2 S TU P
O2 O 1.0 0.5766(10) 0.8017(7) 0.023(3) Uani 1.000000 2 S TU P
O3 O 0.5 0.6805(4) 0.5807(6) 0.0133(11) Uani 1.000000 2 S TU P
O4 O 0.7358(6) 0.7498(8) 0.3812(9) 0.0186(6) Uani 1.000000 1 . U .
O5 O 1.0 0.8660(3) 0.6409(10) 0.0515(19) Uani 1.000000 2 DS TU P
H5a H 1.0 0.901(7) 0.723(10) 0.077(3) Uiso 1.000000 2 DGRS T P
H5b H 1.0 0.899(7) 0.555(10) 0.077(3) Uiso 1.000000 2 DGRS T P
C1 C 1.0 0.5 0.5388(13) 0.012(4) Uani 1.000000 4 S TU P
C2 C 1.0 0.5 0.7344(13) 0.019(5) Uani 1.000000 4 S TU P
C3 C 0.5 0.7247(5) 0.4410(9) 0.0125(13) Uani 1.000000 2 S TU P

loop_
_atom_site_aniso_label
_atom_site_aniso_U_11
_atom_site_aniso_U_22
_atom_site_aniso_U_33
_atom_site_aniso_U_12
_atom_site_aniso_U_13
_atom_site_aniso_U_23
Eu1 0.00658(14) 0.00889(13) 0.00772(14) -0.000000 -0.000000 0.0005(4)
O1 0.024(6) 0.010(4) 0.006(3) -0.000000 -0.000000 -0.0047(14)
O2 0.046(9) 0.010(4) 0.015(4) -0.000000 -0.000000 0.0000(15)
O3 0.010(2) 0.015(2) 0.015(2) -0.000000 -0.000000 0.0029(15)
O4 0.0096(13) 0.0297(15) 0.0165(15) -0.0019(16) -0.0021(14) 0.0114(13)
O5 0.133(6) 0.0096(19) 0.012(2) -0.000000 -0.000000 0.000(4)
C1 0.009(10) 0.013(4) 0.014(3) -0.000000 -0.000000 0.000000
C2 0.032(14) 0.012(4) 0.013(3) -0.000000 -0.000000 0.000000
C3 0.010(2) 0.014(3) 0.014(3) -0.000000 -0.000000 0.0024(18)

loop_
_atom_type_symbol
_atom_type_scat_dispersion_real
_atom_type_scat_dispersion_imag
_atom_type_scat_Cromer_Mann_a1
_atom_type_scat_Cromer_Mann_a2
_atom_type_scat_Cromer_Mann_a3
_atom_type_scat_Cromer_Mann_a4
_atom_type_scat_Cromer_Mann_b1
_atom_type_scat_Cromer_Mann_b2
_atom_type_scat_Cromer_Mann_b3
_atom_type_scat_Cromer_Mann_b4
_atom_type_scat_Cromer_Mann_c
_atom_type_scat_source
_atom_type_scat_dispersion_source
C 0.00347 0.00161 2.31000 1.02000 1.58860 0.86500 20.84390 10.20750 0.56870 51.65120 0.21560 'International Tables Volume C Table 6.1.1.4 (pp. 500-502)' 'Henke, Gullikson and Davis, At. Data and Nucl. Data Tables, 1993, 54, 2'
Eu -0.00847 3.77655 24.62740 19.08860 13.76030 2.92270 2.38790 0.19420 13.75460 123.17400 2.57450 'International Tables Volume C Table 6.1.1.4 (pp. 500-502)' 'Henke, Gullikson and Davis, At. Data and Nucl. Data Tables, 1993, 54, 2'
H 0.00000 0.00000 0.49300 0.32291 0.14019 0.04081 10.51090 26.12570 3.14236 57.79970 0.00304 'International Tables Volume C Table 6.1.1.4 (pp. 500-502)' 'Henke, Gullikson and Davis, At. Data and Nucl. Data Tables, 1993, 54, 2'
O 0.01158 0.00611 3.04850 2.28680 1.54630 0.86700 13.27710 5.70110 0.32390 32.90890 0.25080 'International Tables Volume C Table 6.1.1.4 (pp. 500-502)' 'Henke, Gullikson and Davis, At. Data and Nucl. Data Tables, 1993, 54, 2'

loop_
_exptl_crystal_face_index_h
_exptl_crystal_face_index_k
_exptl_crystal_face_index_l
_exptl_crystal_face_perp_dist
11 -2 0 0.0533
1 1 7 0.0533
-8 0 -5 0.0618
3 -2 -7 0.0749
9 12 2 0.0662
9 -11 2 0.0685
-1 -21 0 0.0662
-10 -7 -3 0.0449
-10 7 -3 0.0449
1 21 0 0.0643
7 1 5 0.0652
-10 4 3 0.0468
-2 4 7 0.0445
8 -8 4 0.0693
10 10 0 0.0753
-3 15 -4 0.0830
-10 -1 -2 0.0324
-2 -17 4 0.0587

loop_
_geom_angle_atom_site_label_1
_geom_angle_atom_site_label_2
_geom_angle_atom_site_label_3
_geom_angle
_geom_angle_site_symmetry_1
_geom_angle_site_symmetry_3
_geom_angle_publ_flag
O2 Eu1 O1 66.80(14) . . ?
O3 Eu1 O1 76.46(12) . . ?
O3 Eu1 O1 76.46(12) 1_655 . ?
O3 Eu1 O2 87.72(13) 1_655 . ?
O3 Eu1 O2 87.72(13) . . ?
O3 Eu1 O3 152.1(2) . 1_655 ?
O4 Eu1 O1 76.7(3) 3_755 . ?
O4 Eu1 O1 76.7(3) . . ?
O4 Eu1 O1 132.0(3) 8_565 . ?
O4 Eu1 O1 132.0(3) 6_765 . ?
O4 Eu1 O2 77.5(4) 8_565 . ?
O4 Eu1 O2 131.9(3) 3_755 . ?
O4 Eu1 O2 77.5(4) 6_765 . ?
O4 Eu1 O2 131.9(3) . . ?
O4 Eu1 O3 113.50(15) 3_755 . ?
O4 Eu1 O3 113.50(15) . 1_655 ?
O4 Eu1 O3 70.98(17) 8_565 . ?
O4 Eu1 O3 53.07(18) 3_755 1_655 ?
O4 Eu1 O3 134.36(15) 6_765 . ?
O4 Eu1 O3 134.36(15) 8_565 1_655 ?
O4 Eu1 O3 53.07(18) . . ?
O4 Eu1 O3 70.98(17) 6_765 1_655 ?
O4 Eu1 O4 62.0(2) 3_755 . ?
O4 Eu1 O4 63.8(2) 8_565 6_765 ?
O4 Eu1 O4 108.26(11) 3_755 6_765 ?
O4 Eu1 O4 108.26(11) 8_565 . ?
O5 Eu1 O1 147.5(2) . . ?
O5 Eu1 O2 145.7(3) . . ?
O5 Eu1 O3 99.60(13) . 1_655 ?
O5 Eu1 O3 99.60(13) . . ?
O5 Eu1 O4 73.5(3) . 6_765 ?
O5 Eu1 O4 75.6(3) . . ?
O5 Eu1 O4 73.5(3) . 8_565 ?
O5 Eu1 O4 75.6(3) . 3_755 ?
C1 O1 Eu1 117.5(6) 2_765 . ?
C2 O2 Eu1 122.1(6) . . ?
Eu1 O3 Eu1 152.1(2) . 1_455 ?
C3 O3 Eu1 93.76(15) . 1_455 ?
C3 O3 Eu1 93.76(15) . . ?
C3 O4 Eu1 94.4(5) . . ?
C3 O4 Eu1 147.3(5) . 6_764 ?
H5a O5 Eu1 130(9) . . ?
H5b O5 Eu1 125(9) . . ?
H5b O5 H5a 104.7(8) . . ?
O1 C1 O1 121.7(12) 2_765 . ?
C2 C1 O1 119.1(6) . . ?
C2 C1 O1 119.1(6) . 2_765 ?
O2 C2 O2 130.9(12) 2_765 . ?
C1 C2 O2 114.5(6) . . ?
C1 C2 O2 114.5(6) . 2_765 ?
O4 C3 O3 117.9(4) . . ?
O4 C3 O3 117.9(4) 3_655 . ?
O4 C3 O4 123.6(9) 3_655 . ?

loop_
_geom_bond_atom_site_label_1
_geom_bond_atom_site_label_2
_geom_bond_distance
_geom_bond_site_symmetry_2
_geom_bond_publ_flag
Eu1 O1 2.483(10) . ?
Eu1 O2 2.377(13) . ?
Eu1 O3 2.4765(13) 1_655 ?
Eu1 O3 2.4765(13) . ?
Eu1 O4 2.405(7) 6_765 ?
Eu1 O4 2.405(7) 8_565 ?
Eu1 O4 2.466(7) 3_755 ?
Eu1 O4 2.466(7) . ?
Eu1 O5 2.412(5) . ?
O1 C1 1.232(12) 2_765 ?
O2 C2 1.280(14) . ?
O3 C3 1.291(9) . ?
O4 C3 1.286(6) . ?
O5 H5a 0.8401 . ?
O5 H5b 0.8401 . ?
C1 C2 1.544(10) . ?

loop_
_geom_torsion_atom_site_label_1
_geom_torsion_atom_site_label_2
_geom_torsion_atom_site_label_3
_geom_torsion_atom_site_label_4
_geom_torsion
_geom_torsion_site_symmetry_1
_geom_torsion_site_symmetry_2
_geom_torsion_site_symmetry_3
_geom_torsion_site_symmetry_4
_geom_torsion_publ_flag
Eu1 O1 C1 O1 180.0 . . 2_765 2_765 ?
Eu1 O1 C1 C2 0.0 . . 2_765 2_765 ?
Eu1 O2 C2 O2 -180.0 . . . 2_765 ?
Eu1 O2 C2 C1 0.0 . . . . ?
Eu1 O3 C3 O4 162.5(6) 1_455 . . . ?
Eu1 O3 C3 O4 -162.5(6) . . . 3_655 ?
Eu1 O3 C3 O4 9.4(7) . . . . ?
Eu1 O3 C3 O4 -9.4(7) 1_455 . . 3_655 ?
Eu1 O4 C3 O3 155.5(13) 6_764 . . . ?
Eu1 O4 C3 O3 155.5(13) 8_564 . . . ?
Eu1 O4 C3 O3 -9.4(7) . . . . ?
Eu1 O4 C3 O3 -9.4(7) 3_755 . . . ?
Eu1 O4 C3 O4 -33.1(12) 6_764 . . 3_655 ?
Eu1 O4 C3 O4 162.0(6) . . . 3_655 ?
Eu1 O4 C3 O4 -33.1(12) 8_564 . . 3_655 ?
Eu1 O4 C3 O4 162.0(6) 3_755 . . 3_655 ?
O1 C1 C2 O2 -180.0 2_765 . . . ?
O1 C1 C2 O2 0.0 . 2_765 2_765 . ?

loop_
_restr_distance_atom_site_label_1
_restr_distance_atom_site_label_2
_restr_distance_site_symmetry_2
_restr_distance_target
_restr_distance_target_weight_param
_restr_distance_diff
O5 H5a 1 0.8400 0.0050 -0.0001
O5 H5b 1 0.8400 0.0050 -0.0001
H5b H5a 1 1.3300 0.0050 -0.0000

loop_
_restr_U_iso_atom_site_label
_restr_U_iso_weight_param
O5 0.0100

loop_
_restr_U_similar_atom_site_label_1
_restr_U_similar_atom_site_label_2
_restr_U_similar_weight_param
O1 C1 0.0400
O2 C2 0.0400
O3 C3 0.0400
O4 C3 0.0400
C1 C2 0.0400

loop_
_twin_individual_id
_twin_individual_mass_fraction_refined
1 0.58(6)
2 0.42(6)

loop_
_exptl_oxdiff_crystal_face_indexfrac_h
_exptl_oxdiff_crystal_face_indexfrac_k
_exptl_oxdiff_crystal_face_indexfrac_l
_exptl_oxdiff_crystal_face_x
_exptl_oxdiff_crystal_face_y
_exptl_oxdiff_crystal_face_z
11.0682 -2.0691 -0.3667 -0.1544 -0.4262 0.8914
0.6901 1.3929 6.7406 0.2943 0.8414 0.4532
-7.5155 0.2238 -5.0000 -0.1311 -0.3842 -0.9139
2.6324 -1.9451 -6.5447 -0.3269 -0.9301 -0.1677
8.5243 11.7856 2.2669 0.5756 -0.1409 0.8055
8.7194 -11.1995 2.2968 -0.4652 0.1069 0.8787
-0.6103 -21.3961 -0.1817 -0.9727 0.2319 -0.0092
-9.6695 -6.8841 -2.5653 -0.3591 0.0898 -0.9290
-9.7134 6.6733 -2.5641 0.2552 -0.0565 -0.9652
0.6103 21.3961 0.1817 0.9727 -0.2319 0.0092
6.8373 1.2320 5.3332 0.2115 0.4365 0.8745
-10.0627 3.9206 2.6150 0.3120 0.6636 -0.6799
-1.9130 4.0570 6.5408 0.4193 0.8804 0.2214
7.8839 -8.3902 3.9874 -0.2756 0.3276 0.9037
9.7940 10.1937 -0.1065 0.4156 -0.4799 0.7727
-2.5482 15.4799 -4.4224 0.5584 -0.6551 -0.5089
-10.4719 -1.1285 -2.2842 -0.0851 0.0928 -0.9920
-2.2960 -17.3846 3.7052 -0.6487 0.7575 0.0734

loop_
_restr_rigu_atom_site_label_1
_restr_rigu_atom_site_label_2
_restr_rigu_target_weight_param
_restr_rigu_u13_diff
_restr_rigu_u23_diff
_restr_rigu_u33_diff
O1 C1 0.002000 -0.000374 0.000768 -0.000715
O1 C2 0.002000 0.003050 -0.003413 -0.001916
O2 C1 0.002000 -0.001189 -0.001363 -0.000431
O2 C2 0.002000 -0.000534 -0.001286 -0.001395
O3 O4 0.002000 -0.000536 0.001475 0.001176
O3 C3 0.002000 0.000029 0.000034 0.000662
O4 C3 0.002000 -0.000364 0.000103 0.000155
C1 C2 0.002000 -0.000000 0.000000 0.001047
